data_1574693
loop_
_publ_author_name
'Cheng, Yu'
'Zhao, Zihe'
'Xu, Xiaowei'
'Ren, Chunxiao'
'Wei, Xiaohui'
'Yang, Yanxiang'
'Li, Jin'
'Jiang, Daqiang'
'Zhang, Kunyu'
'Wang, Bin'
'Luo, Yi'

_publ_section_title
;
 Efficient synthesis of polylactide and copolymers under industrial
 conditions by multinuclear \b-ketoimide zinc complexes
;
_journal_issue 26
_journal_name_full 'Polymer Chemistry'
_journal_page_first 3030
_journal_page_last 3040
_journal_paper_doi 10.1039/D4PY01486C
_journal_volume 16
_journal_year 2025
_chemical_formula_moiety '2(C41 H41 N3 O5 Zn2), C1 H2 Cl2'
_chemical_formula_sum 'C83 H84 Cl2 N6 O10 Zn4'
_chemical_formula_weight 1657.94
_space_group_crystal_system triclinic
_space_group_IT_number 2
_space_group_name_Hall '-P 1'
_space_group_name_H-M_alt 'P -1'
_atom_sites_solution_hydrogens mixed
_atom_sites_solution_primary dual
_audit_creation_date 2024-08-29
_audit_creation_method
;
Olex2 1.5
(compiled 2024.02.16 svn.r378c4104 for OlexSys, GUI svn.r6928)
;
_audit_update_record
;
2024-12-31 deposited with the CCDC.	2025-05-20 downloaded from the CCDC.
;
_cell_angle_alpha 76.404(2)
_cell_angle_beta 85.521(2)
_cell_angle_gamma 84.815(2)
_cell_formula_units_Z 2
_cell_length_a 13.3644(6)
_cell_length_b 16.4964(7)
_cell_length_c 17.4218(7)
_cell_measurement_reflns_used 9933
_cell_measurement_temperature 193.00
_cell_measurement_theta_max 79.51
_cell_measurement_theta_min 2.61
_cell_volume 3711.6(3)
_computing_cell_refinement 'SAINT V8.40B (Bruker, 2019)'
_computing_data_collection 'APEX5 V2023.9-2 (Bruker, 2023)'
_computing_data_reduction 'SAINT V8.40B (Bruker, 2019)'
_computing_molecular_graphics 'Olex2 1.5 (Dolomanov et al., 2009)'
_computing_publication_material 'Olex2 1.5 (Dolomanov et al., 2009)'
_computing_structure_refinement 'SHELXL 2019/3 (Sheldrick, 2015)'
_computing_structure_solution 'SHELXT 2018/2 (Sheldrick, 2018)'
_diffrn_ambient_temperature 193.00
_diffrn_detector CPAD
_diffrn_detector_area_resol_mean 7.41
_diffrn_detector_type 'Bruker PHOTON III'
_diffrn_measured_fraction_theta_full 0.996
_diffrn_measured_fraction_theta_max 0.983
_diffrn_measurement_device 'four-circle diffractometer'
_diffrn_measurement_device_type 'Bruker D8 VENTURE dual wavelength Mo/Cu'
_diffrn_measurement_method '\w and \f scans'
_diffrn_measurement_specimen_support 'nylon loop'
_diffrn_radiation_monochromator 'Helios Multi-layer Optic'
_diffrn_radiation_probe x-ray
_diffrn_radiation_type CuK\a
_diffrn_radiation_wavelength 1.54178
_diffrn_reflns_av_R_equivalents 0.0502
_diffrn_reflns_av_unetI/netI 0.0212
_diffrn_reflns_Laue_measured_fraction_full 0.996
_diffrn_reflns_Laue_measured_fraction_max 0.983
_diffrn_reflns_limit_h_max 16
_diffrn_reflns_limit_h_min -15
_diffrn_reflns_limit_k_max 21
_diffrn_reflns_limit_k_min -21
_diffrn_reflns_limit_l_max 22
_diffrn_reflns_limit_l_min -22
_diffrn_reflns_number 170060
_diffrn_reflns_point_group_measured_fraction_full 0.996
_diffrn_reflns_point_group_measured_fraction_max 0.983
_diffrn_reflns_theta_full 67.679
_diffrn_reflns_theta_max 79.665
_diffrn_reflns_theta_min 2.614
_diffrn_source 'microfocus sealed X-ray tube'
_diffrn_source_current 1.0
_diffrn_source_power 0.05
_diffrn_source_type 'Incoatec I\ms DIAMOND'
_diffrn_source_voltage 50.0
_diffrn_standards_number 0
_exptl_absorpt_coefficient_mu 2.653
_exptl_absorpt_correction_T_max 0.7543
_exptl_absorpt_correction_T_min 0.6077
_exptl_absorpt_correction_type multi-scan
_exptl_absorpt_process_details
;
SADABS-2016/2 (Bruker,2016/2) was used for absorption correction.
wR2(int) was 0.1189 before and 0.0566 after correction.
The Ratio of minimum to maximum transmission is 0.8056.
The \l/2 correction factor is Not present.
;
_exptl_crystal_density_diffrn 1.484
_exptl_crystal_description block
_exptl_crystal_F_000 1716
_exptl_crystal_size_max 0.12
_exptl_crystal_size_mid 0.1
_exptl_crystal_size_min 0.08
_refine_diff_density_max 1.249
_refine_diff_density_min -0.748
_refine_diff_density_rms 0.061
_refine_ls_extinction_method none
_refine_ls_goodness_of_fit_ref 1.068
_refine_ls_hydrogen_treatment constr
_refine_ls_matrix_type full
_refine_ls_number_parameters 979
_refine_ls_number_reflns 15857
_refine_ls_number_restraints 84
_refine_ls_restrained_S_all 1.079
_refine_ls_R_factor_all 0.0396
_refine_ls_R_factor_gt 0.0348
_refine_ls_shift/su_max 0.007
_refine_ls_shift/su_mean 0.000
_refine_ls_structure_factor_coef Fsqd
_refine_ls_weighting_details 'w=1/[\s^2^(Fo^2^)+(0.0530P)^2^+2.3320P] where P=(Fo^2^+2Fc^2^)/3'
_refine_ls_weighting_scheme calc
_refine_ls_wR_factor_gt 0.0968
_refine_ls_wR_factor_ref 0.1002
_reflns_Friedel_coverage 0.000
_reflns_number_gt 14054
_reflns_number_total 15857
_reflns_threshold_expression 'I > 2\s(I)'
_cod_data_source_file d4py01486c2.cif
_cod_data_source_block cu_240824lulgpz192038_0m
_cod_depositor_comments
;
The following automatic conversions were performed:

data item '_diffrn_radiation_probe' value 'X-ray' was changed to
'x-ray' in accordance with the
/home/data/users/saulius/crontab/automatic-downloads/rss-feeds/RSC/lib/dictionaries/cif_core.dic
dictionary named 'cif_core.dic' version 2.4.2 last updated on
2011-04-26.

Automatic conversion script
Id: cif_fix_values 8170 2020-07-09 18:12:32Z antanas 

 Adding full bibliography for 1574691--1574693.cif.
;
_cod_database_code 1574693
_shelx_shelxl_version_number 2019/3
_shelx_space_group_comment
;
The symmetry employed for this shelxl refinement is uniquely defined
by the following loop, which should always be used as a source of
symmetry information in preference to the above space-group names.
They are only intended as comments.
;
_shelx_estimated_absorpt_t_max 0.816
_shelx_estimated_absorpt_t_min 0.741
_olex2_refinement_description
;
1. Fixed Uiso
 At 1.2 times of:
  All C(H) groups, All C(H,H) groups
 At 1.5 times of:
  All C(H,H,H) groups
2. Restrained distances
 Cl1A-C80A \\sim Cl2A-C80A \\sim Cl2-C80 \\sim Cl1-C80
 with sigma of 0.02
3. Uiso/Uaniso restraints and constraints
Cl1 \\sim Cl2 \\sim C80 \\sim Cl1A \\sim Cl2A \\sim C80A: within 2A with sigma
of 0.01 and sigma for terminal atoms of 0.02 within 2A
C31 \\sim C32: within 2A with sigma of 0.01 and sigma for terminal atoms of
0.02 within 2A
Uanis(Cl1A) \\sim Ueq: with sigma of 0.005 and sigma for terminal atoms of 0.01
Uanis(O9) = Uanis(C81)
4. Others
 Sof(Cl1A)=Sof(Cl2A)=Sof(C80A)=Sof(H80C)=Sof(H80D)=1-FVAR(1)
 Sof(Cl1)=Sof(Cl2)=Sof(C80)=Sof(H80A)=Sof(H80B)=FVAR(1)
5.a Riding coordinates:
 C20(H20A,H20B,H20C)
5.b Secondary CH2 refined with riding coordinates:
 C11(H11A,H11B), C12(H12A,H12B), C30(H30A,H30B), C31(H31A,H31B), C52(H52A,
 H52B), C53(H53A,H53B), C71(H71A,H71B), C72(H72A,H72B), C80(H80A,H80B),
 C80A(H80C,H80D)
5.c Aromatic/amide H refined with riding coordinates:
 C3(H3), C6(H6), C7(H7), C14(H14), C15(H15), C16(H16), C17(H17), C22(H22),
 C25(H25), C26(H26), C33(H33), C34(H34), C35(H35), C36(H36), C39(H39), C44(H44),
  C47(H47), C48(H48), C55(H55), C56(H56), C57(H57), C58(H58), C63(H63),
 C66(H66), C67(H67), C74(H74), C75(H75), C76(H76), C77(H77), C81(H81)
5.d Idealised Me refined as rotating group:
 C1(H1A,H1B,H1C), C8(H8A,H8B,H8C), C27(H27A,H27B,H27C), C40(H40A,H40B,H40C),
 C41(H41A,H41B,H41C), C42(H42A,H42B,H42C), C49(H49A,H49B,H49C), C61(H61A,H61B,
 H61C), C68(H68A,H68B,H68C), C82(H82A,H82B,H82C), C83(H83A,H83B,H83C)
;
_olex2_submission_special_instructions 'No special instructions were received'
_site XU

loop_
_space_group_symop_operation_xyz
'x, y, z'
'-x, -y, -z'

loop_
_atom_site_label
_atom_site_type_symbol
_atom_site_fract_x
_atom_site_fract_y
_atom_site_fract_z
_atom_site_U_iso_or_equiv
_atom_site_adp_type
_atom_site_occupancy
_atom_site_site_symmetry_order
_atom_site_calc_flag
_atom_site_refinement_flags_posn
_atom_site_refinement_flags_adp
_atom_site_refinement_flags_occupancy
_atom_site_disorder_assembly
_atom_site_disorder_group
Zn1 Zn 0.36729(2) 0.63228(2) 0.46750(2) 0.02588(7) Uani 1 1 d . . . . .
Zn2 Zn 0.43711(2) 0.46923(2) 0.58870(2) 0.02615(7) Uani 1 1 d . . . . .
O1 O 0.40746(10) 0.50307(8) 0.47153(7) 0.0247(3) Uani 1 1 d . . . . .
O2 O 0.31253(12) 0.74652(9) 0.46384(9) 0.0352(3) Uani 1 1 d . . . . .
O3 O 0.39147(11) 0.59196(8) 0.58199(8) 0.0311(3) Uani 1 1 d . . . . .
O4 O 0.50126(11) 0.35224(8) 0.60684(8) 0.0288(3) Uani 1 1 d . . . . .
O10 O 0.28907(13) 0.43225(11) 0.62185(10) 0.0468(4) Uani 1 1 d . . . . .
N1 N 0.26118(13) 0.61155(11) 0.39861(10) 0.0311(4) Uani 1 1 d . . . . .
N2 N 0.48628(13) 0.48003(11) 0.69464(9) 0.0296(3) Uani 1 1 d . . . . .
N6 N 0.15846(18) 0.36112(18) 0.60737(15) 0.0598(6) Uani 1 1 d . . . . .
C1 C 0.2645(2) 0.25725(17) 0.4251(2) 0.0567(7) Uani 1 1 d . . . . .
H1A H 0.295852 0.242393 0.377060 0.085 Uiso 1 1 calc R U . . .
H1B H 0.195666 0.239532 0.434004 0.085 Uiso 1 1 calc R U . . .
H1C H 0.303612 0.229141 0.470455 0.085 Uiso 1 1 calc R U . . .
C2 C 0.26191(18) 0.35060(15) 0.41573(15) 0.0407(5) Uani 1 1 d . . . . .
C3 C 0.33628(16) 0.38559(13) 0.44616(13) 0.0327(4) Uani 1 1 d . . . . .
H3 H 0.388684 0.349796 0.472858 0.039 Uiso 1 1 calc R U . . .
C4 C 0.33636(14) 0.47125(12) 0.43874(11) 0.0269(4) Uani 1 1 d . . . . .
C5 C 0.26058(16) 0.52600(13) 0.39758(12) 0.0321(4) Uani 1 1 d . . . . .
C6 C 0.18445(18) 0.48985(16) 0.36909(16) 0.0451(6) Uani 1 1 d . . . . .
H6 H 0.130809 0.524906 0.343367 0.054 Uiso 1 1 calc R U . . .
C7 C 0.18570(19) 0.40438(17) 0.37758(17) 0.0494(6) Uani 1 1 d . . . . .
H7 H 0.133445 0.381925 0.356955 0.059 Uiso 1 1 calc R U . . .
C8 C 0.1987(2) 0.66031(18) 0.26481(14) 0.0486(6) Uani 1 1 d . . . . .
H8A H 0.126211 0.655193 0.265170 0.073 Uiso 1 1 calc R U . . .
H8B H 0.235433 0.608857 0.255841 0.073 Uiso 1 1 calc R U . . .
H8C H 0.218097 0.707763 0.222397 0.073 Uiso 1 1 calc R U . . .
C9 C 0.22422(16) 0.67440(14) 0.34362(12) 0.0346(4) Uani 1 1 d . . . . .
C10 C 0.20979(17) 0.75869(14) 0.35405(13) 0.0361(5) Uani 1 1 d . . . . .
C11 C 0.1442(2) 0.82224(16) 0.29661(15) 0.0468(6) Uani 1 1 d . . . . .
H11A H 0.188029 0.856380 0.255355 0.056 Uiso 1 1 calc R U . . .
H11B H 0.101798 0.792104 0.270176 0.056 Uiso 1 1 calc R U . . .
C12 C 0.07748(19) 0.87913(16) 0.33880(17) 0.0497(6) Uani 1 1 d . . . . .
H12A H 0.040501 0.922293 0.299494 0.060 Uiso 1 1 calc R U . . .
H12B H 0.027443 0.846081 0.374971 0.060 Uiso 1 1 calc R U . . .
C13 C 0.13807(19) 0.92071(15) 0.38510(16) 0.0444(5) Uani 1 1 d . . . . .
C14 C 0.1103(2) 0.99967(17) 0.3988(2) 0.0619(8) Uani 1 1 d . . . . .
H14 H 0.051064 1.029712 0.377146 0.074 Uiso 1 1 calc R U . . .
C15 C 0.1670(3) 1.03506(18) 0.4429(2) 0.0697(9) Uani 1 1 d . . . . .
H15 H 0.146533 1.088846 0.452020 0.084 Uiso 1 1 calc R U . . .
C16 C 0.2546(3) 0.99195(17) 0.4744(2) 0.0631(8) Uani 1 1 d . . . . .
H16 H 0.294757 1.016738 0.504050 0.076 Uiso 1 1 calc R U . . .
C17 C 0.2829(2) 0.91296(15) 0.46238(16) 0.0470(6) Uani 1 1 d . . . . .
H17 H 0.342294 0.883361 0.484137 0.056 Uiso 1 1 calc R U . . .
C18 C 0.22466(17) 0.87639(13) 0.41843(14) 0.0378(5) Uani 1 1 d . . . . .
C19 C 0.25117(16) 0.78827(13) 0.41204(12) 0.0325(4) Uani 1 1 d . . . . .
C20 C 0.4907(2) 0.83146(17) 0.67137(19) 0.0552(7) Uani 1 1 d . . . . .
H20A H 0.492258 0.859403 0.615089 0.083 Uiso 1 1 d R U . . .
H20B H 0.550768 0.843113 0.694649 0.083 Uiso 1 1 d R U . . .
H20C H 0.430358 0.852343 0.698519 0.083 Uiso 1 1 d R U . . .
C21 C 0.48894(19) 0.73854(14) 0.68035(14) 0.0401(5) Uani 1 1 d . . . . .
C22 C 0.43741(17) 0.70805(13) 0.62771(13) 0.0350(4) Uani 1 1 d . . . . .
H22 H 0.403271 0.746272 0.586739 0.042 Uiso 1 1 calc R U . . .
C23 C 0.43526(16) 0.62248(13) 0.63431(11) 0.0290(4) Uani 1 1 d . . . . .
C24 C 0.48348(16) 0.56519(13) 0.69708(11) 0.0306(4) Uani 1 1 d . . . . .
C25 C 0.53777(19) 0.59721(15) 0.74732(13) 0.0400(5) Uani 1 1 d . . . . .
H25 H 0.574042 0.559824 0.787552 0.048 Uiso 1 1 calc R U . . .
C26 C 0.5394(2) 0.68248(16) 0.73925(14) 0.0442(6) Uani 1 1 d . . . . .
H26 H 0.575640 0.702851 0.774683 0.053 Uiso 1 1 calc R U . . .
C27 C 0.4687(2) 0.43182(17) 0.83899(13) 0.0492(6) Uani 1 1 d . . . . .
H27A H 0.532668 0.429347 0.863612 0.074 Uiso 1 1 calc R U . . .
H27B H 0.427195 0.388523 0.870690 0.074 Uiso 1 1 calc R U . . .
H27C H 0.433062 0.486953 0.836153 0.074 Uiso 1 1 calc R U . . .
C28 C 0.48881(16) 0.41732(14) 0.75631(12) 0.0333(4) Uani 1 1 d . . . . .
C29 C 0.50452(16) 0.33094(14) 0.74873(12) 0.0352(5) Uani 1 1 d . . . . .
C30 C 0.5152(2) 0.26498(16) 0.82652(14) 0.0474(6) Uani 1 1 d . . . . .
H30A H 0.549343 0.288593 0.863808 0.057 Uiso 1 1 calc R U . . .
H30B H 0.447256 0.251452 0.850390 0.057 Uiso 1 1 calc R U . . .
C31 C 0.5739(2) 0.18554(17) 0.81548(16) 0.0541(7) Uani 1 1 d . U . . .
H31A H 0.645318 0.196542 0.800771 0.065 Uiso 1 1 calc R U . . .
H31B H 0.571103 0.142555 0.865800 0.065 Uiso 1 1 calc R U . . .
C32 C 0.53174(19) 0.15430(14) 0.75290(18) 0.0513(7) Uani 1 1 d . U . . .
C33 C 0.5195(2) 0.07056(17) 0.7569(2) 0.0687(10) Uani 1 1 d . . . . .
H33 H 0.535805 0.029907 0.803555 0.082 Uiso 1 1 calc R U . . .
C34 C 0.4849(3) 0.04568(16) 0.6957(3) 0.0736(11) Uani 1 1 d . . . . .
H34 H 0.477322 -0.012019 0.700345 0.088 Uiso 1 1 calc R U . . .
C35 C 0.4601(2) 0.10287(17) 0.6264(2) 0.0671(9) Uani 1 1 d . . . . .
H35 H 0.437114 0.084532 0.583556 0.081 Uiso 1 1 calc R U . . .
C36 C 0.46960(19) 0.18756(15) 0.62062(18) 0.0491(6) Uani 1 1 d . . . . .
H36 H 0.452993 0.227483 0.573592 0.059 Uiso 1 1 calc R U . . .
C37 C 0.50322(17) 0.21339(13) 0.68347(15) 0.0393(5) Uani 1 1 d . . . . .
C38 C 0.50589(15) 0.30378(12) 0.67988(13) 0.0316(4) Uani 1 1 d . . . . .
C39 C 0.2549(2) 0.36925(17) 0.61844(15) 0.0473(6) Uani 1 1 d . . . . .
H39 H 0.299789 0.320426 0.624015 0.057 Uiso 1 1 calc R U . . .
C40 C 0.0882(3) 0.4308(3) 0.5942(4) 0.1161(18) Uani 1 1 d . . . . .
H40A H 0.047578 0.432168 0.643272 0.174 Uiso 1 1 calc R U . . .
H40B H 0.044233 0.426810 0.552986 0.174 Uiso 1 1 calc R U . . .
H40C H 0.123738 0.482010 0.577177 0.174 Uiso 1 1 calc R U . . .
C41 C 0.1268(3) 0.2792(3) 0.6099(2) 0.0885(13) Uani 1 1 d . . . . .
H41A H 0.185876 0.239154 0.612270 0.133 Uiso 1 1 calc R U . . .
H41B H 0.091374 0.280982 0.562294 0.133 Uiso 1 1 calc R U . . .
H41C H 0.081572 0.261899 0.656871 0.133 Uiso 1 1 calc R U . . .
Zn3 Zn 0.87115(2) 0.13644(2) 0.96486(2) 0.02225(6) Uani 1 1 d . . . . .
Zn4 Zn 1.00420(2) -0.00501(2) 0.90431(2) 0.02332(7) Uani 1 1 d . . . . .
O5 O 0.82289(11) 0.25383(8) 0.93724(8) 0.0306(3) Uani 1 1 d . . . . .
O6 O 0.89848(9) 0.00162(8) 0.99174(7) 0.0222(2) Uani 1 1 d . . . . .
O7 O 0.97144(10) 0.12250(8) 0.87773(8) 0.0255(3) Uani 1 1 d . . . . .
O8 O 1.06475(10) -0.12393(8) 0.92720(7) 0.0244(3) Uani 1 1 d . . . . .
O9 O 0.90027(12) -0.03069(11) 0.82712(9) 0.0413(3) Uani 1 1 d . . . . .
N3 N 0.72989(12) 0.10259(10) 1.00363(9) 0.0248(3) Uani 1 1 d . . . . .
N4 N 1.12349(12) 0.02860(10) 0.82657(9) 0.0250(3) Uani 1 1 d . . . . .
N5 N 0.80582(16) -0.11897(14) 0.78779(13) 0.0462(5) Uani 1 1 d . . . . .
C42 C 0.71192(18) -0.24265(14) 0.99890(15) 0.0410(5) Uani 1 1 d . . . . .
H42A H 0.698981 -0.277601 1.052000 0.061 Uiso 1 1 calc R U . . .
H42B H 0.776741 -0.261737 0.976289 0.061 Uiso 1 1 calc R U . . .
H42C H 0.658244 -0.246967 0.965142 0.061 Uiso 1 1 calc R U . . .
C43 C 0.71469(15) -0.15304(12) 1.00392(12) 0.0289(4) Uani 1 1 d . . . . .
C44 C 0.80533(14) -0.11642(12) 0.99736(11) 0.0257(4) Uani 1 1 d . . . . .
H44 H 0.866190 -0.149149 0.990604 0.031 Uiso 1 1 calc R U . . .
C45 C 0.81000(13) -0.03349(11) 1.00034(10) 0.0227(3) Uani 1 1 d . . . . .
C46 C 0.72060(14) 0.01611(12) 1.01123(11) 0.0246(4) Uani 1 1 d . . . . .
C47 C 0.62959(15) -0.02099(13) 1.01736(13) 0.0313(4) Uani 1 1 d . . . . .
H47 H 0.568365 0.011438 1.023711 0.038 Uiso 1 1 calc R U . . .
C48 C 0.62631(15) -0.10375(13) 1.01443(13) 0.0323(4) Uani 1 1 d . . . . .
H48 H 0.563201 -0.127385 1.019627 0.039 Uiso 1 1 calc R U . . .
C49 C 0.60125(17) 0.11158(14) 1.11101(13) 0.0363(5) Uani 1 1 d . . . . .
H49A H 0.604147 0.140271 1.153983 0.054 Uiso 1 1 calc R U . . .
H49B H 0.623230 0.052315 1.129434 0.054 Uiso 1 1 calc R U . . .
H49C H 0.532006 0.116725 1.094649 0.054 Uiso 1 1 calc R U . . .
C50 C 0.67015(14) 0.15108(12) 1.04106(11) 0.0266(4) Uani 1 1 d . . . . .
C51 C 0.67123(15) 0.24072(13) 1.02120(12) 0.0293(4) Uani 1 1 d . . . . .
C52 C 0.57995(17) 0.29213(14) 1.04909(14) 0.0385(5) Uani 1 1 d . . . . .
H52A H 0.529024 0.302528 1.008892 0.046 Uiso 1 1 calc R U . . .
H52B H 0.549700 0.258525 1.098769 0.046 Uiso 1 1 calc R U . . .
C53 C 0.60342(19) 0.37500(15) 1.06329(14) 0.0419(5) Uani 1 1 d . . . . .
H53A H 0.539645 0.408662 1.070354 0.050 Uiso 1 1 calc R U . . .
H53B H 0.639210 0.365083 1.112691 0.050 Uiso 1 1 calc R U . . .
C54 C 0.66672(18) 0.42303(14) 0.99650(13) 0.0377(5) Uani 1 1 d . . . . .
C55 C 0.6636(2) 0.51011(15) 0.97856(15) 0.0491(6) Uani 1 1 d . . . . .
H55 H 0.617275 0.540283 1.007666 0.059 Uiso 1 1 calc R U . . .
C56 C 0.7259(3) 0.55300(15) 0.92002(17) 0.0554(7) Uani 1 1 d . . . . .
H56 H 0.720964 0.612412 0.907731 0.066 Uiso 1 1 calc R U . . .
C57 C 0.7965(2) 0.50985(15) 0.87833(16) 0.0518(6) Uani 1 1 d . . . . .
H57 H 0.840678 0.539400 0.838230 0.062 Uiso 1 1 calc R U . . .
C58 C 0.80132(19) 0.42332(14) 0.89609(14) 0.0399(5) Uani 1 1 d . . . . .
H58 H 0.850057 0.393654 0.868308 0.048 Uiso 1 1 calc R U . . .
C59 C 0.73617(16) 0.37887(13) 0.95389(12) 0.0316(4) Uani 1 1 d . . . . .
C60 C 0.74390(15) 0.28537(12) 0.97132(11) 0.0275(4) Uani 1 1 d . . . . .
C61 C 1.1582(2) 0.37509(15) 0.81690(17) 0.0510(6) Uani 1 1 d . . . . .
H61A H 1.097226 0.407990 0.796499 0.076 Uiso 1 1 calc R U . . .
H61B H 1.216970 0.395828 0.783163 0.076 Uiso 1 1 calc R U . . .
H61C H 1.165670 0.380347 0.871000 0.076 Uiso 1 1 calc R U . . .
C62 C 1.15033(18) 0.28439(13) 0.81694(13) 0.0361(5) Uani 1 1 d . . . . .
C63 C 1.06161(16) 0.24597(12) 0.84424(11) 0.0302(4) Uani 1 1 d . . . . .
H63 H 1.005420 0.277841 0.861801 0.036 Uiso 1 1 calc R U . . .
C64 C 1.05339(14) 0.16205(12) 0.84638(10) 0.0251(4) Uani 1 1 d . . . . .
C65 C 1.13519(15) 0.11494(12) 0.81592(11) 0.0265(4) Uani 1 1 d . . . . .
C66 C 1.22495(16) 0.15351(14) 0.79110(12) 0.0335(4) Uani 1 1 d . . . . .
H66 H 1.281654 0.122227 0.773467 0.040 Uiso 1 1 calc R U . . .
C67 C 1.23252(17) 0.23630(15) 0.79181(13) 0.0384(5) Uani 1 1 d . . . . .
H67 H 1.294420 0.260947 0.774990 0.046 Uiso 1 1 calc R U . . .
C68 C 1.20130(19) 0.02035(15) 0.69612(13) 0.0408(5) Uani 1 1 d . . . . .
H68A H 1.274798 0.010728 0.693918 0.061 Uiso 1 1 calc R U . . .
H68B H 1.182575 0.080621 0.683756 0.061 Uiso 1 1 calc R U . . .
H68C H 1.173959 -0.005039 0.657492 0.061 Uiso 1 1 calc R U . . .
C69 C 1.15888(14) -0.01871(13) 0.77836(11) 0.0280(4) Uani 1 1 d . . . . .
C70 C 1.15355(15) -0.10928(13) 0.79955(11) 0.0288(4) Uani 1 1 d . . . . .
C71 C 1.1959(2) -0.15827(15) 0.73816(13) 0.0425(5) Uani 1 1 d . . . . .
H71A H 1.141792 -0.161931 0.703685 0.051 Uiso 1 1 calc R U . . .
H71B H 1.249726 -0.127446 0.704485 0.051 Uiso 1 1 calc R U . . .
C72 C 1.23818(19) -0.24574(15) 0.77545(15) 0.0454(6) Uani 1 1 d . . . . .
H72A H 1.257911 -0.276511 0.733547 0.054 Uiso 1 1 calc R U . . .
H72B H 1.299167 -0.242420 0.803042 0.054 Uiso 1 1 calc R U . . .
C73 C 1.16303(18) -0.29197(15) 0.83275(15) 0.0407(5) Uani 1 1 d . . . . .
C74 C 1.1530(2) -0.37757(17) 0.8440(2) 0.0596(8) Uani 1 1 d . . . . .
H74 H 1.195710 -0.409140 0.813846 0.072 Uiso 1 1 calc R U . . .
C75 C 1.0821(3) -0.41686(17) 0.8982(2) 0.0697(9) Uani 1 1 d . . . . .
H75 H 1.075806 -0.475018 0.904729 0.084 Uiso 1 1 calc R U . . .
C76 C 1.0201(2) -0.37199(16) 0.9432(2) 0.0584(7) Uani 1 1 d . . . . .
H76 H 0.970411 -0.399037 0.979902 0.070 Uiso 1 1 calc R U . . .
C77 C 1.03047(18) -0.28765(14) 0.93459(15) 0.0402(5) Uani 1 1 d . . . . .
H77 H 0.989246 -0.257417 0.966877 0.048 Uiso 1 1 calc R U . . .
C78 C 1.10076(16) -0.24645(13) 0.87906(13) 0.0322(4) Uani 1 1 d . . . . .
C79 C 1.10953(14) -0.15524(12) 0.86844(11) 0.0258(4) Uani 1 1 d . . . . .
C81 C 0.88930(19) -0.09607(16) 0.81062(14) 0.0413(3) Uani 1 1 d . . . . .
H81 H 0.946277 -0.135338 0.814316 0.050 Uiso 1 1 calc R U . . .
C82 C 0.8047(4) -0.1982(3) 0.7663(3) 0.1015(15) Uani 1 1 d . . . . .
H82A H 0.784441 -0.188632 0.711813 0.152 Uiso 1 1 calc R U . . .
H82B H 0.756875 -0.232730 0.802142 0.152 Uiso 1 1 calc R U . . .
H82C H 0.872194 -0.227052 0.770213 0.152 Uiso 1 1 calc R U . . .
C83 C 0.7168(3) -0.0637(3) 0.7811(3) 0.0865(12) Uani 1 1 d . . . . .
H83A H 0.722043 -0.021461 0.811564 0.130 Uiso 1 1 calc R U . . .
H83B H 0.658276 -0.095641 0.801830 0.130 Uiso 1 1 calc R U . . .
H83C H 0.708951 -0.036090 0.725402 0.130 Uiso 1 1 calc R U . . .
Cl1 Cl 0.0320(2) 0.7906(2) 0.56496(13) 0.1083(8) Uani 0.706(3) 1 d D U P A 1
Cl2 Cl 0.09019(17) 0.62847(15) 0.66404(13) 0.1312(9) Uani 0.706(3) 1 d D U P A 1
C80 C 0.1141(7) 0.7015(5) 0.5794(6) 0.114(3) Uani 0.706(3) 1 d D U P A 1
H80A H 0.112034 0.675373 0.533913 0.137 Uiso 0.706(3) 1 calc R U P A 1
H80B H 0.183315 0.718387 0.579575 0.137 Uiso 0.706(3) 1 calc R U P A 1
Cl1A Cl 0.0159(5) 0.7820(5) 0.6052(6) 0.137(2) Uani 0.294(3) 1 d D U P A 2
Cl2A Cl 0.0935(4) 0.6416(3) 0.5565(4) 0.137(2) Uani 0.294(3) 1 d D U P A 2
C80A C 0.1243(13) 0.7231(12) 0.5921(18) 0.102(4) Uani 0.294(3) 1 d D U P A 2
H80C H 0.156522 0.702194 0.642972 0.123 Uiso 0.294(3) 1 calc R U P A 2
H80D H 0.171879 0.756948 0.554081 0.123 Uiso 0.294(3) 1 calc R U P A 2

loop_
_atom_site_aniso_label
_atom_site_aniso_U_11
_atom_site_aniso_U_22
_atom_site_aniso_U_33
_atom_site_aniso_U_23
_atom_site_aniso_U_13
_atom_site_aniso_U_12
Zn1 0.02700(14) 0.02447(13) 0.02750(13) -0.00741(10) -0.00550(10) -0.00173(10)
Zn2 0.03301(15) 0.02241(12) 0.02383(12) -0.00628(9) -0.00181(10) -0.00365(10)
O1 0.0273(7) 0.0245(6) 0.0252(6) -0.0089(5) -0.0032(5) -0.0073(5)
O2 0.0387(8) 0.0295(7) 0.0392(8) -0.0102(6) -0.0134(6) 0.0046(6)
O3 0.0420(8) 0.0265(7) 0.0277(7) -0.0111(5) -0.0071(6) 0.0003(6)
O4 0.0322(7) 0.0221(6) 0.0318(7) -0.0049(5) -0.0004(5) -0.0054(5)
O10 0.0405(9) 0.0529(10) 0.0477(9) -0.0122(8) 0.0102(7) -0.0160(8)
N1 0.0297(9) 0.0327(9) 0.0329(8) -0.0095(7) -0.0065(7) -0.0036(7)
N2 0.0339(9) 0.0310(8) 0.0241(8) -0.0058(6) -0.0021(6) -0.0040(7)
N6 0.0418(13) 0.0785(17) 0.0601(14) -0.0138(12) 0.0092(10) -0.0266(12)
C1 0.0536(16) 0.0448(14) 0.084(2) -0.0345(14) 0.0036(14) -0.0212(12)
C2 0.0392(12) 0.0402(12) 0.0510(13) -0.0244(10) 0.0050(10) -0.0170(10)
C3 0.0321(11) 0.0331(10) 0.0373(11) -0.0155(8) 0.0027(8) -0.0101(8)
C4 0.0263(10) 0.0316(10) 0.0269(9) -0.0128(7) 0.0012(7) -0.0100(7)
C5 0.0281(10) 0.0363(11) 0.0356(10) -0.0142(8) -0.0025(8) -0.0063(8)
C6 0.0336(12) 0.0505(14) 0.0570(14) -0.0188(11) -0.0130(10) -0.0074(10)
C7 0.0397(13) 0.0552(15) 0.0641(16) -0.0280(13) -0.0087(11) -0.0187(11)
C8 0.0548(15) 0.0573(15) 0.0360(12) -0.0110(11) -0.0148(11) -0.0050(12)
C9 0.0307(11) 0.0426(12) 0.0309(10) -0.0072(9) -0.0077(8) -0.0037(9)
C10 0.0334(11) 0.0375(11) 0.0347(10) -0.0014(9) -0.0082(8) -0.0006(9)
C11 0.0474(14) 0.0452(13) 0.0431(13) 0.0029(10) -0.0178(10) 0.0010(11)
C12 0.0372(13) 0.0414(13) 0.0621(16) 0.0058(11) -0.0121(11) 0.0034(10)
C13 0.0385(13) 0.0330(11) 0.0546(14) 0.0026(10) -0.0030(10) 0.0014(9)
C14 0.0552(17) 0.0371(13) 0.085(2) -0.0018(13) -0.0098(15) 0.0125(12)
C15 0.074(2) 0.0325(13) 0.101(3) -0.0178(15) -0.0089(19) 0.0116(13)
C16 0.072(2) 0.0374(14) 0.084(2) -0.0205(14) -0.0128(16) -0.0001(13)
C17 0.0477(14) 0.0324(12) 0.0608(15) -0.0104(11) -0.0081(11) 0.0012(10)
C18 0.0372(12) 0.0293(10) 0.0432(12) -0.0019(9) -0.0011(9) -0.0002(9)
C19 0.0311(11) 0.0286(10) 0.0350(10) -0.0023(8) -0.0035(8) 0.0008(8)
C20 0.0638(18) 0.0424(14) 0.0699(18) -0.0326(13) 0.0015(14) -0.0119(12)
C21 0.0452(13) 0.0373(12) 0.0441(12) -0.0231(10) 0.0063(10) -0.0084(10)
C22 0.0416(12) 0.0299(10) 0.0361(11) -0.0148(8) 0.0025(9) -0.0022(9)
C23 0.0334(11) 0.0315(10) 0.0250(9) -0.0131(7) 0.0012(7) -0.0028(8)
C24 0.0367(11) 0.0321(10) 0.0256(9) -0.0116(8) 0.0010(8) -0.0061(8)
C25 0.0462(13) 0.0471(13) 0.0294(10) -0.0109(9) -0.0046(9) -0.0105(10)
C26 0.0526(15) 0.0498(14) 0.0399(12) -0.0246(10) -0.0015(10) -0.0174(11)
C27 0.0699(18) 0.0508(14) 0.0262(11) -0.0049(10) 0.0002(10) -0.0144(12)
C28 0.0323(11) 0.0406(11) 0.0253(9) -0.0031(8) -0.0014(8) -0.0061(9)
C29 0.0329(11) 0.0349(11) 0.0319(10) 0.0037(8) 0.0009(8) -0.0044(8)
C30 0.0500(15) 0.0443(13) 0.0373(12) 0.0084(10) 0.0027(10) 0.0017(11)
C31 0.0498(15) 0.0479(14) 0.0487(14) 0.0141(11) 0.0055(11) 0.0073(11)
C32 0.0410(13) 0.0279(11) 0.0698(17) 0.0086(11) 0.0226(12) 0.0024(9)
C33 0.0595(19) 0.0276(12) 0.103(3) 0.0059(14) 0.0259(17) 0.0000(12)
C34 0.0617(19) 0.0225(12) 0.129(3) -0.0104(16) 0.026(2) -0.0060(12)
C35 0.0555(18) 0.0374(14) 0.115(3) -0.0330(16) 0.0136(17) -0.0136(12)
C36 0.0411(14) 0.0285(11) 0.0775(18) -0.0141(11) 0.0095(12) -0.0073(9)
C37 0.0323(11) 0.0242(10) 0.0568(14) -0.0036(9) 0.0105(10) -0.0047(8)
C38 0.0266(10) 0.0240(9) 0.0399(11) 0.0007(8) 0.0026(8) -0.0037(7)
C39 0.0484(15) 0.0497(14) 0.0415(13) -0.0061(11) 0.0047(10) -0.0096(11)
C40 0.059(3) 0.129(4) 0.152(5) -0.022(4) -0.002(3) 0.006(3)
C41 0.105(3) 0.101(3) 0.065(2) -0.009(2) -0.004(2) -0.061(2)
Zn3 0.02034(13) 0.02230(12) 0.02466(12) -0.00726(9) -0.00020(9) -0.00052(9)
Zn4 0.02224(13) 0.02338(12) 0.02443(12) -0.00718(9) 0.00236(9) -0.00083(9)
O5 0.0323(8) 0.0255(7) 0.0320(7) -0.0070(5) 0.0050(6) 0.0030(5)
O6 0.0186(6) 0.0255(6) 0.0240(6) -0.0086(5) 0.0009(5) -0.0040(5)
O7 0.0237(7) 0.0249(6) 0.0269(6) -0.0057(5) 0.0031(5) -0.0016(5)
O8 0.0255(7) 0.0251(6) 0.0248(6) -0.0105(5) -0.0021(5) -0.0002(5)
O9 0.0412(7) 0.0478(7) 0.0377(7) -0.0112(6) -0.0104(5) -0.0079(6)
N3 0.0209(8) 0.0250(8) 0.0295(8) -0.0083(6) -0.0026(6) -0.0013(6)
N4 0.0228(8) 0.0284(8) 0.0238(7) -0.0072(6) 0.0017(6) -0.0017(6)
N5 0.0422(11) 0.0528(12) 0.0485(11) -0.0153(10) -0.0160(9) -0.0092(9)
C42 0.0389(12) 0.0319(11) 0.0562(14) -0.0168(10) 0.0007(10) -0.0103(9)
C43 0.0305(10) 0.0271(9) 0.0307(9) -0.0080(7) -0.0032(7) -0.0063(8)
C44 0.0240(9) 0.0268(9) 0.0273(9) -0.0082(7) -0.0006(7) -0.0022(7)
C45 0.0209(9) 0.0273(9) 0.0205(8) -0.0056(7) -0.0013(6) -0.0044(7)
C46 0.0219(9) 0.0261(9) 0.0271(9) -0.0077(7) -0.0035(7) -0.0026(7)
C47 0.0199(9) 0.0336(10) 0.0425(11) -0.0124(8) -0.0031(8) -0.0020(7)
C48 0.0228(10) 0.0353(11) 0.0409(11) -0.0100(9) -0.0019(8) -0.0091(8)
C49 0.0315(11) 0.0427(12) 0.0363(11) -0.0129(9) 0.0045(8) -0.0063(9)
C50 0.0201(9) 0.0339(10) 0.0275(9) -0.0108(7) -0.0025(7) -0.0001(7)
C51 0.0262(10) 0.0324(10) 0.0316(10) -0.0144(8) -0.0020(7) 0.0039(8)
C52 0.0335(12) 0.0397(12) 0.0436(12) -0.0171(9) 0.0032(9) 0.0059(9)
C53 0.0443(13) 0.0407(12) 0.0417(12) -0.0184(10) -0.0013(10) 0.0141(10)
C54 0.0464(13) 0.0335(11) 0.0348(11) -0.0142(9) -0.0105(9) 0.0119(9)
C55 0.0682(18) 0.0345(12) 0.0477(13) -0.0210(10) -0.0099(12) 0.0162(11)
C56 0.087(2) 0.0262(11) 0.0547(15) -0.0144(11) -0.0110(14) 0.0062(12)
C57 0.0749(19) 0.0310(12) 0.0498(14) -0.0110(10) -0.0001(13) -0.0045(12)
C58 0.0528(14) 0.0300(11) 0.0386(11) -0.0125(9) -0.0027(10) -0.0001(9)
C59 0.0379(11) 0.0283(10) 0.0306(10) -0.0116(8) -0.0084(8) 0.0053(8)
C60 0.0304(10) 0.0268(9) 0.0266(9) -0.0097(7) -0.0063(7) 0.0047(7)
C61 0.0642(17) 0.0352(12) 0.0550(15) -0.0113(11) 0.0075(12) -0.0192(11)
C62 0.0448(13) 0.0319(10) 0.0319(10) -0.0057(8) 0.0020(9) -0.0117(9)
C63 0.0335(11) 0.0281(9) 0.0284(9) -0.0060(7) 0.0009(8) -0.0024(8)
C64 0.0257(9) 0.0283(9) 0.0206(8) -0.0043(7) -0.0002(7) -0.0030(7)
C65 0.0267(10) 0.0297(9) 0.0228(8) -0.0057(7) 0.0005(7) -0.0029(7)
C66 0.0277(10) 0.0403(11) 0.0321(10) -0.0085(8) 0.0046(8) -0.0059(8)
C67 0.0355(12) 0.0433(12) 0.0366(11) -0.0075(9) 0.0060(9) -0.0154(9)
C68 0.0481(14) 0.0464(13) 0.0283(10) -0.0123(9) 0.0087(9) -0.0049(10)
C69 0.0223(9) 0.0383(10) 0.0249(9) -0.0116(8) 0.0000(7) -0.0005(8)
C70 0.0268(10) 0.0353(10) 0.0276(9) -0.0155(8) -0.0027(7) 0.0029(8)
C71 0.0501(14) 0.0481(13) 0.0332(11) -0.0218(10) 0.0010(9) 0.0068(11)
C72 0.0461(14) 0.0468(13) 0.0488(13) -0.0282(11) 0.0011(10) 0.0094(11)
C73 0.0419(13) 0.0389(12) 0.0480(13) -0.0246(10) -0.0089(10) 0.0051(9)
C74 0.0678(19) 0.0409(14) 0.080(2) -0.0369(14) -0.0036(15) 0.0062(13)
C75 0.090(2) 0.0309(13) 0.095(2) -0.0292(15) 0.0019(19) -0.0085(14)
C76 0.0660(19) 0.0341(13) 0.079(2) -0.0190(13) 0.0034(15) -0.0120(12)
C77 0.0421(13) 0.0312(11) 0.0505(13) -0.0151(10) -0.0055(10) -0.0026(9)
C78 0.0333(11) 0.0303(10) 0.0377(10) -0.0165(8) -0.0095(8) 0.0025(8)
C79 0.0232(9) 0.0291(9) 0.0294(9) -0.0153(7) -0.0060(7) 0.0029(7)
C81 0.0412(7) 0.0478(7) 0.0377(7) -0.0112(6) -0.0104(5) -0.0079(6)
C82 0.125(4) 0.089(3) 0.111(3) -0.047(3) -0.038(3) -0.029(3)
C83 0.0463(19) 0.109(3) 0.102(3) -0.016(2) -0.0165(18) -0.0058(19)
Cl1 0.0792(12) 0.1439(18) 0.0876(12) -0.0018(12) 0.0031(10) -0.0054(11)
Cl2 0.1167(15) 0.159(2) 0.1084(14) 0.0027(12) -0.0338(11) -0.0257(13)
C80 0.098(4) 0.145(6) 0.108(5) -0.044(5) 0.024(4) -0.040(5)
Cl1A 0.090(3) 0.130(4) 0.206(6) -0.069(5) -0.020(4) 0.009(3)
Cl2A 0.123(4) 0.120(4) 0.189(5) -0.077(3) 0.050(3) -0.048(3)
C80A 0.079(6) 0.124(7) 0.117(7) -0.045(6) 0.007(6) -0.043(6)

loop_
_atom_type_symbol
_atom_type_description
_atom_type_scat_dispersion_real
_atom_type_scat_dispersion_imag
_atom_type_scat_source
C C 0.0181 0.0091 'International Tables Vol C Tables 4.2.6.8 and 6.1.1.4'
H H 0.0000 0.0000 'International Tables Vol C Tables 4.2.6.8 and 6.1.1.4'
Cl Cl 0.3639 0.7018 'International Tables Vol C Tables 4.2.6.8 and 6.1.1.4'
N N 0.0311 0.0180 'International Tables Vol C Tables 4.2.6.8 and 6.1.1.4'
O O 0.0492 0.0322 'International Tables Vol C Tables 4.2.6.8 and 6.1.1.4'
Zn Zn -1.5491 0.6778 'International Tables Vol C Tables 4.2.6.8 and 6.1.1.4'

loop_
_geom_angle_atom_site_label_1
_geom_angle_atom_site_label_2
_geom_angle_atom_site_label_3
_geom_angle
_geom_angle_site_symmetry_1
_geom_angle_site_symmetry_3
_geom_angle_publ_flag
O1 Zn1 Zn2 40.62(3) . . ?
O2 Zn1 Zn2 140.61(5) . . ?
O2 Zn1 O1 172.51(6) . . ?
O2 Zn1 O3 101.00(6) . . ?
O2 Zn1 O4 103.47(6) . 2_666 ?
O2 Zn1 N1 92.90(7) . . ?
O3 Zn1 Zn2 39.81(4) . . ?
O3 Zn1 O1 80.37(5) . . ?
O3 Zn1 O4 114.33(6) . 2_666 ?
O3 Zn1 N1 133.37(7) . . ?
O4 Zn1 Zn2 99.20(4) 2_666 . ?
O4 Zn1 O1 82.43(5) 2_666 . ?
N1 Zn1 Zn2 111.82(5) . . ?
N1 Zn1 O1 81.01(6) . . ?
N1 Zn1 O4 104.99(6) . 2_666 ?
O1 Zn2 Zn1 83.44(3) 2_666 . ?
O1 Zn2 Zn1 42.83(4) . . ?
O1 Zn2 O1 77.58(5) . 2_666 ?
O1 Zn2 O10 91.95(6) . . ?
O1 Zn2 N2 158.10(6) . . ?
O3 Zn2 Zn1 38.67(4) . . ?
O3 Zn2 O1 81.44(5) . . ?
O3 Zn2 O1 94.25(5) . 2_666 ?
O3 Zn2 O10 91.88(7) . . ?
O3 Zn2 N2 81.31(6) . . ?
O4 Zn2 Zn1 147.79(4) . . ?
O4 Zn2 O1 80.81(5) . 2_666 ?
O4 Zn2 O1 105.98(5) . . ?
O4 Zn2 O3 169.80(6) . . ?
O4 Zn2 O10 94.81(6) . . ?
O4 Zn2 N2 89.76(6) . . ?
O10 Zn2 Zn1 94.26(5) . . ?
O10 Zn2 O1 166.91(6) . 2_666 ?
N2 Zn2 Zn1 118.35(5) . . ?
N2 Zn2 O1 90.36(6) . 2_666 ?
N2 Zn2 O10 102.00(7) . . ?
Zn1 O1 Zn2 92.23(5) . 2_666 ?
Zn2 O1 Zn1 96.54(5) . . ?
Zn2 O1 Zn2 102.42(5) . 2_666 ?
C4 O1 Zn1 109.76(12) . . ?
C4 O1 Zn2 123.40(11) . 2_666 ?
C4 O1 Zn2 124.57(11) . . ?
C19 O2 Zn1 124.09(14) . . ?
Zn1 O3 Zn2 101.53(6) . . ?
C23 O3 Zn1 134.45(13) . . ?
C23 O3 Zn2 111.70(12) . . ?
Zn2 O4 Zn1 102.09(6) . 2_666 ?
C38 O4 Zn1 119.51(12) . 2_666 ?
C38 O4 Zn2 120.89(13) . . ?
C39 O10 Zn2 128.56(18) . . ?
C5 N1 Zn1 112.49(13) . . ?
C9 N1 Zn1 119.33(14) . . ?
C9 N1 C5 124.63(18) . . ?
C24 N2 Zn2 110.02(12) . . ?
C28 N2 Zn2 121.83(15) . . ?
C28 N2 C24 125.10(18) . . ?
C39 N6 C40 121.0(3) . . ?
C39 N6 C41 119.2(3) . . ?
C40 N6 C41 119.8(3) . . ?
H1A C1 H1B 109.5 . . ?
H1A C1 H1C 109.5 . . ?
H1B C1 H1C 109.5 . . ?
C2 C1 H1A 109.5 . . ?
C2 C1 H1B 109.5 . . ?
C2 C1 H1C 109.5 . . ?
C3 C2 C1 120.4(2) . . ?
C7 C2 C1 121.9(2) . . ?
C7 C2 C3 117.7(2) . . ?
C2 C3 H3 119.0 . . ?
C4 C3 C2 122.0(2) . . ?
C4 C3 H3 119.0 . . ?
O1 C4 C3 120.63(18) . . ?
O1 C4 C5 119.31(17) . . ?
C3 C4 C5 120.05(18) . . ?
C4 C5 N1 116.35(17) . . ?
C6 C5 N1 125.7(2) . . ?
C6 C5 C4 117.4(2) . . ?
C5 C6 H6 119.3 . . ?
C7 C6 C5 121.5(2) . . ?
C7 C6 H6 119.3 . . ?
C2 C7 H7 119.4 . . ?
C6 C7 C2 121.3(2) . . ?
C6 C7 H7 119.4 . . ?
H8A C8 H8B 109.5 . . ?
H8A C8 H8C 109.5 . . ?
H8B C8 H8C 109.5 . . ?
C9 C8 H8A 109.5 . . ?
C9 C8 H8B 109.5 . . ?
C9 C8 H8C 109.5 . . ?
N1 C9 C8 120.5(2) . . ?
N1 C9 C10 122.46(19) . . ?
C10 C9 C8 117.0(2) . . ?
C9 C10 C11 118.1(2) . . ?
C19 C10 C9 125.47(19) . . ?
C19 C10 C11 116.4(2) . . ?
C10 C11 H11A 109.3 . . ?
C10 C11 H11B 109.3 . . ?
H11A C11 H11B 108.0 . . ?
C12 C11 C10 111.6(2) . . ?
C12 C11 H11A 109.3 . . ?
C12 C11 H11B 109.3 . . ?
C11 C12 H12A 109.4 . . ?
C11 C12 H12B 109.4 . . ?
H12A C12 H12B 108.0 . . ?
C13 C12 C11 111.1(2) . . ?
C13 C12 H12A 109.4 . . ?
C13 C12 H12B 109.4 . . ?
C14 C13 C12 123.0(2) . . ?
C14 C13 C18 118.9(3) . . ?
C18 C13 C12 118.1(2) . . ?
C13 C14 H14 119.4 . . ?
C15 C14 C13 121.3(3) . . ?
C15 C14 H14 119.4 . . ?
C14 C15 H15 120.0 . . ?
C14 C15 C16 120.0(3) . . ?
C16 C15 H15 120.0 . . ?
C15 C16 H16 120.2 . . ?
C17 C16 C15 119.7(3) . . ?
C17 C16 H16 120.2 . . ?
C16 C17 H17 119.8 . . ?
C16 C17 C18 120.5(3) . . ?
C18 C17 H17 119.8 . . ?
C13 C18 C19 120.4(2) . . ?
C17 C18 C13 119.7(2) . . ?
C17 C18 C19 119.7(2) . . ?
O2 C19 C10 126.6(2) . . ?
O2 C19 C18 114.05(19) . . ?
C10 C19 C18 119.38(19) . . ?
H20A C20 H20B 109.5 . . ?
H20A C20 H20C 109.5 . . ?
H20B C20 H20C 109.5 . . ?
C21 C20 H20A 109.5 . . ?
C21 C20 H20B 109.5 . . ?
C21 C20 H20C 109.5 . . ?
C22 C21 C20 119.9(2) . . ?
C26 C21 C20 121.0(2) . . ?
C26 C21 C22 119.1(2) . . ?
C21 C22 H22 119.5 . . ?
C23 C22 C21 121.0(2) . . ?
C23 C22 H22 119.5 . . ?
O3 C23 C22 122.02(19) . . ?
O3 C23 C24 118.36(17) . . ?
C22 C23 C24 119.59(19) . . ?
N2 C24 C23 115.68(17) . . ?
C25 C24 N2 125.1(2) . . ?
C25 C24 C23 118.27(19) . . ?
C24 C25 H25 119.5 . . ?
C26 C25 C24 120.9(2) . . ?
C26 C25 H25 119.5 . . ?
C21 C26 H26 119.5 . . ?
C25 C26 C21 120.9(2) . . ?
C25 C26 H26 119.5 . . ?
H27A C27 H27B 109.5 . . ?
H27A C27 H27C 109.5 . . ?
H27B C27 H27C 109.5 . . ?
C28 C27 H27A 109.5 . . ?
C28 C27 H27B 109.5 . . ?
C28 C27 H27C 109.5 . . ?
N2 C28 C27 120.7(2) . . ?
N2 C28 C29 121.91(19) . . ?
C29 C28 C27 117.29(19) . . ?
C28 C29 C30 115.5(2) . . ?
C38 C29 C28 126.33(18) . . ?
C38 C29 C30 118.1(2) . . ?
C29 C30 H30A 109.0 . . ?
C29 C30 H30B 109.0 . . ?
H30A C30 H30B 107.8 . . ?
C31 C30 C29 112.8(2) . . ?
C31 C30 H30A 109.0 . . ?
C31 C30 H30B 109.0 . . ?
C30 C31 H31A 109.6 . . ?
C30 C31 H31B 109.6 . . ?
H31A C31 H31B 108.1 . . ?
C32 C31 C30 110.3(2) . . ?
C32 C31 H31A 109.6 . . ?
C32 C31 H31B 109.6 . . ?
C33 C32 C31 124.4(3) . . ?
C33 C32 C37 117.6(3) . . ?
C37 C32 C31 117.9(2) . . ?
C32 C33 H33 119.3 . . ?
C34 C33 C32 121.4(3) . . ?
C34 C33 H33 119.3 . . ?
C33 C34 H34 119.4 . . ?
C33 C34 C35 121.3(3) . . ?
C35 C34 H34 119.4 . . ?
C34 C35 H35 120.5 . . ?
C34 C35 C36 119.0(3) . . ?
C36 C35 H35 120.5 . . ?
C35 C36 H36 120.1 . . ?
C37 C36 C35 119.9(3) . . ?
C37 C36 H36 120.1 . . ?
C32 C37 C38 119.3(2) . . ?
C36 C37 C32 120.7(2) . . ?
C36 C37 C38 120.0(2) . . ?
O4 C38 C29 126.15(18) . . ?
O4 C38 C37 113.91(19) . . ?
C29 C38 C37 119.71(19) . . ?
O10 C39 N6 125.6(3) . . ?
O10 C39 H39 117.2 . . ?
N6 C39 H39 117.2 . . ?
N6 C40 H40A 109.5 . . ?
N6 C40 H40B 109.5 . . ?
N6 C40 H40C 109.5 . . ?
H40A C40 H40B 109.5 . . ?
H40A C40 H40C 109.5 . . ?
H40B C40 H40C 109.5 . . ?
N6 C41 H41A 109.5 . . ?
N6 C41 H41B 109.5 . . ?
N6 C41 H41C 109.5 . . ?
H41A C41 H41B 109.5 . . ?
H41A C41 H41C 109.5 . . ?
H41B C41 H41C 109.5 . . ?
O5 Zn3 Zn4 144.11(4) . . ?
O5 Zn3 O6 169.95(6) . . ?
O5 Zn3 O7 104.55(6) . . ?
O5 Zn3 O8 103.44(6) . 2_757 ?
O5 Zn3 N3 91.15(6) . . ?
O6 Zn3 Zn4 39.50(3) . . ?
O7 Zn3 Zn4 40.01(4) . . ?
O7 Zn3 O6 79.45(5) . . ?
O7 Zn3 O8 113.24(5) . 2_757 ?
O7 Zn3 N3 137.85(6) . . ?
O8 Zn3 Zn4 98.64(4) 2_757 . ?
O8 Zn3 O6 82.98(5) 2_757 . ?
N3 Zn3 Zn4 112.47(5) . . ?
N3 Zn3 O6 80.00(6) . . ?
N3 Zn3 O8 100.20(6) . 2_757 ?
O6 Zn4 Zn3 43.23(4) . . ?
O6 Zn4 Zn3 83.25(3) 2_757 . ?
O6 Zn4 O6 78.22(5) . 2_757 ?
O6 Zn4 O7 81.51(5) . . ?
O6 Zn4 O8 106.23(5) . . ?
O6 Zn4 O9 93.93(6) . . ?
O6 Zn4 N4 158.30(6) . . ?
O7 Zn4 Zn3 38.34(4) . . ?
O7 Zn4 O6 93.17(5) . 2_757 ?
O7 Zn4 O9 95.60(6) . . ?
O8 Zn4 Zn3 148.15(4) . . ?
O8 Zn4 O6 80.61(5) . 2_757 ?
O8 Zn4 O7 168.67(5) . . ?
O8 Zn4 O9 92.15(6) . . ?
O8 Zn4 N4 89.15(6) . . ?
O9 Zn4 Zn3 97.99(5) . . ?
O9 Zn4 O6 167.24(5) . 2_757 ?
N4 Zn4 Zn3 118.09(5) . . ?
N4 Zn4 O6 89.62(5) . 2_757 ?
N4 Zn4 O7 81.29(6) . . ?
N4 Zn4 O9 100.83(6) . . ?
C60 O5 Zn3 123.91(13) . . ?
Zn3 O6 Zn4 91.11(5) . 2_757 ?
Zn4 O6 Zn3 97.27(5) . . ?
Zn4 O6 Zn4 101.78(5) . 2_757 ?
C45 O6 Zn3 109.32(11) . . ?
C45 O6 Zn4 124.61(11) . . ?
C45 O6 Zn4 124.45(10) . 2_757 ?
Zn3 O7 Zn4 101.66(6) . . ?
C64 O7 Zn3 133.00(12) . . ?
C64 O7 Zn4 110.53(11) . . ?
Zn4 O8 Zn3 102.93(5) . 2_757 ?
C79 O8 Zn3 123.12(11) . 2_757 ?
C79 O8 Zn4 119.58(12) . . ?
C81 O9 Zn4 128.51(16) . . ?
C46 N3 Zn3 112.41(12) . . ?
C50 N3 Zn3 119.04(13) . . ?
C50 N3 C46 124.79(16) . . ?
C65 N4 Zn4 110.01(12) . . ?
C69 N4 Zn4 120.47(13) . . ?
C69 N4 C65 126.27(16) . . ?
C81 N5 C82 120.8(3) . . ?
C81 N5 C83 120.1(3) . . ?
C83 N5 C82 119.1(3) . . ?
H42A C42 H42B 109.5 . . ?
H42A C42 H42C 109.5 . . ?
H42B C42 H42C 109.5 . . ?
C43 C42 H42A 109.5 . . ?
C43 C42 H42B 109.5 . . ?
C43 C42 H42C 109.5 . . ?
C44 C43 C42 120.91(19) . . ?
C44 C43 C48 117.81(18) . . ?
C48 C43 C42 121.28(18) . . ?
C43 C44 H44 118.9 . . ?
C43 C44 C45 122.14(18) . . ?
C45 C44 H44 118.9 . . ?
O6 C45 C44 121.31(16) . . ?
O6 C45 C46 118.74(16) . . ?
C44 C45 C46 119.95(17) . . ?
C45 C46 N3 116.77(16) . . ?
C47 C46 N3 124.95(17) . . ?
C47 C46 C45 117.62(17) . . ?
C46 C47 H47 119.2 . . ?
C48 C47 C46 121.67(19) . . ?
C48 C47 H47 119.2 . . ?
C43 C48 H48 119.6 . . ?
C47 C48 C43 120.80(18) . . ?
C47 C48 H48 119.6 . . ?
H49A C49 H49B 109.5 . . ?
H49A C49 H49C 109.5 . . ?
H49B C49 H49C 109.5 . . ?
C50 C49 H49A 109.5 . . ?
C50 C49 H49B 109.5 . . ?
C50 C49 H49C 109.5 . . ?
N3 C50 C49 119.61(18) . . ?
N3 C50 C51 122.55(18) . . ?
C51 C50 C49 117.75(17) . . ?
C50 C51 C52 118.09(18) . . ?
C60 C51 C50 124.89(17) . . ?
C60 C51 C52 116.65(18) . . ?
C51 C52 H52A 108.6 . . ?
C51 C52 H52B 108.6 . . ?
H52A C52 H52B 107.6 . . ?
C53 C52 C51 114.59(19) . . ?
C53 C52 H52A 108.6 . . ?
C53 C52 H52B 108.6 . . ?
C52 C53 H53A 109.2 . . ?
C52 C53 H53B 109.2 . . ?
H53A C53 H53B 107.9 . . ?
C54 C53 C52 112.08(18) . . ?
C54 C53 H53A 109.2 . . ?
C54 C53 H53B 109.2 . . ?
C55 C54 C53 122.1(2) . . ?
C55 C54 C59 119.0(2) . . ?
C59 C54 C53 118.82(19) . . ?
C54 C55 H55 119.3 . . ?
C56 C55 C54 121.4(2) . . ?
C56 C55 H55 119.3 . . ?
C55 C56 H56 119.9 . . ?
C55 C56 C57 120.2(2) . . ?
C57 C56 H56 119.9 . . ?
C56 C57 H57 120.4 . . ?
C58 C57 C56 119.1(3) . . ?
C58 C57 H57 120.4 . . ?
C57 C58 H58 119.3 . . ?
C57 C58 C59 121.3(2) . . ?
C59 C58 H58 119.3 . . ?
C54 C59 C60 121.3(2) . . ?
C58 C59 C54 119.0(2) . . ?
C58 C59 C60 119.66(18) . . ?
O5 C60 C51 126.28(18) . . ?
O5 C60 C59 113.60(18) . . ?
C51 C60 C59 120.11(18) . . ?
H61A C61 H61B 109.5 . . ?
H61A C61 H61C 109.5 . . ?
H61B C61 H61C 109.5 . . ?
C62 C61 H61A 109.5 . . ?
C62 C61 H61B 109.5 . . ?
C62 C61 H61C 109.5 . . ?
C63 C62 C61 120.6(2) . . ?
C63 C62 C67 118.4(2) . . ?
C67 C62 C61 121.0(2) . . ?
C62 C63 H63 119.2 . . ?
C64 C63 C62 121.52(19) . . ?
C64 C63 H63 119.2 . . ?
O7 C64 C63 122.37(17) . . ?
O7 C64 C65 117.95(17) . . ?
C63 C64 C65 119.67(18) . . ?
N4 C65 C64 115.71(16) . . ?
C66 C65 N4 125.26(18) . . ?
C66 C65 C64 118.06(18) . . ?
C65 C66 H66 119.4 . . ?
C67 C66 C65 121.1(2) . . ?
C67 C66 H66 119.4 . . ?
C62 C67 H67 119.5 . . ?
C66 C67 C62 121.0(2) . . ?
C66 C67 H67 119.5 . . ?
H68A C68 H68B 109.5 . . ?
H68A C68 H68C 109.5 . . ?
H68B C68 H68C 109.5 . . ?
C69 C68 H68A 109.5 . . ?
C69 C68 H68B 109.5 . . ?
C69 C68 H68C 109.5 . . ?
N4 C69 C68 120.31(19) . . ?
N4 C69 C70 121.84(17) . . ?
C70 C69 C68 117.75(17) . . ?
C69 C70 C71 117.40(18) . . ?
C79 C70 C69 126.27(17) . . ?
C79 C70 C71 116.26(19) . . ?
C70 C71 H71A 109.0 . . ?
C70 C71 H71B 109.0 . . ?
H71A C71 H71B 107.8 . . ?
C72 C71 C70 112.74(19) . . ?
C72 C71 H71A 109.0 . . ?
C72 C71 H71B 109.0 . . ?
C71 C72 H72A 109.4 . . ?
C71 C72 H72B 109.4 . . ?
H72A C72 H72B 108.0 . . ?
C73 C72 C71 111.1(2) . . ?
C73 C72 H72A 109.4 . . ?
C73 C72 H72B 109.4 . . ?
C74 C73 C72 123.7(2) . . ?
C74 C73 C78 118.9(2) . . ?
C78 C73 C72 117.4(2) . . ?
C73 C74 H74 119.5 . . ?
C75 C74 C73 121.0(3) . . ?
C75 C74 H74 119.5 . . ?
C74 C75 H75 119.9 . . ?
C74 C75 C76 120.2(3) . . ?
C76 C75 H75 119.9 . . ?
C75 C76 H76 120.1 . . ?
C75 C76 C77 119.9(3) . . ?
C77 C76 H76 120.1 . . ?
C76 C77 H77 119.6 . . ?
C76 C77 C78 120.7(2) . . ?
C78 C77 H77 119.6 . . ?
C73 C78 C79 120.2(2) . . ?
C77 C78 C73 119.3(2) . . ?
C77 C78 C79 120.52(19) . . ?
O8 C79 C70 125.38(17) . . ?
O8 C79 C78 113.83(17) . . ?
C70 C79 C78 120.56(17) . . ?
O9 C81 N5 126.7(2) . . ?
O9 C81 H81 116.6 . . ?
N5 C81 H81 116.6 . . ?
N5 C82 H82A 109.5 . . ?
N5 C82 H82B 109.5 . . ?
N5 C82 H82C 109.5 . . ?
H82A C82 H82B 109.5 . . ?
H82A C82 H82C 109.5 . . ?
H82B C82 H82C 109.5 . . ?
N5 C83 H83A 109.5 . . ?
N5 C83 H83B 109.5 . . ?
N5 C83 H83C 109.5 . . ?
H83A C83 H83B 109.5 . . ?
H83A C83 H83C 109.5 . . ?
H83B C83 H83C 109.5 . . ?
Cl1 C80 H80A 108.5 . . ?
Cl1 C80 H80B 108.5 . . ?
Cl2 C80 Cl1 115.2(5) . . ?
Cl2 C80 H80A 108.5 . . ?
Cl2 C80 H80B 108.5 . . ?
H80A C80 H80B 107.5 . . ?
Cl1A C80A Cl2A 107.4(10) . . ?
Cl1A C80A H80C 110.2 . . ?
Cl1A C80A H80D 110.2 . . ?
Cl2A C80A H80C 110.2 . . ?
Cl2A C80A H80D 110.2 . . ?
H80C C80A H80D 108.5 . . ?

loop_
_geom_bond_atom_site_label_1
_geom_bond_atom_site_label_2
_geom_bond_distance
_geom_bond_site_symmetry_2
_geom_bond_publ_flag
Zn1 Zn2 3.1221(4) . ?
Zn1 O1 2.1365(13) . ?
Zn1 O2 1.9475(14) . ?
Zn1 O3 1.9908(14) . ?
Zn1 O4 2.0974(14) 2_666 ?
Zn1 N1 2.0285(17) . ?
Zn2 O1 2.0461(13) . ?
Zn2 O1 2.2871(13) 2_666 ?
Zn2 O3 2.0400(14) . ?
Zn2 O4 2.0040(14) . ?
Zn2 O10 2.1199(17) . ?
Zn2 N2 2.0580(17) . ?
O1 C4 1.349(2) . ?
O2 C19 1.297(2) . ?
O3 C23 1.334(2) . ?
O4 C38 1.337(2) . ?
O10 C39 1.188(3) . ?
N1 C5 1.416(3) . ?
N1 C9 1.323(3) . ?
N2 C24 1.412(3) . ?
N2 C28 1.305(3) . ?
N6 C39 1.341(4) . ?
N6 C40 1.403(5) . ?
N6 C41 1.442(4) . ?
C1 H1A 0.9800 . ?
C1 H1B 0.9800 . ?
C1 H1C 0.9800 . ?
C1 C2 1.507(3) . ?
C2 C3 1.390(3) . ?
C2 C7 1.390(4) . ?
C3 H3 0.9500 . ?
C3 C4 1.388(3) . ?
C4 C5 1.414(3) . ?
C5 C6 1.402(3) . ?
C6 H6 0.9500 . ?
C6 C7 1.381(4) . ?
C7 H7 0.9500 . ?
C8 H8A 0.9800 . ?
C8 H8B 0.9800 . ?
C8 H8C 0.9800 . ?
C8 C9 1.514(3) . ?
C9 C10 1.438(3) . ?
C10 C11 1.532(3) . ?
C10 C19 1.390(3) . ?
C11 H11A 0.9900 . ?
C11 H11B 0.9900 . ?
C11 C12 1.512(4) . ?
C12 H12A 0.9900 . ?
C12 H12B 0.9900 . ?
C12 C13 1.496(4) . ?
C13 C14 1.391(4) . ?
C13 C18 1.401(3) . ?
C14 H14 0.9500 . ?
C14 C15 1.375(5) . ?
C15 H15 0.9500 . ?
C15 C16 1.394(5) . ?
C16 H16 0.9500 . ?
C16 C17 1.383(4) . ?
C17 H17 0.9500 . ?
C17 C18 1.397(4) . ?
C18 C19 1.493(3) . ?
C20 H20A 0.9800 . ?
C20 H20B 0.9800 . ?
C20 H20C 0.9799 . ?
C20 C21 1.506(3) . ?
C21 C22 1.395(3) . ?
C21 C26 1.383(4) . ?
C22 H22 0.9500 . ?
C22 C23 1.392(3) . ?
C23 C24 1.421(3) . ?
C24 C25 1.399(3) . ?
C25 H25 0.9500 . ?
C25 C26 1.382(3) . ?
C26 H26 0.9500 . ?
C27 H27A 0.9800 . ?
C27 H27B 0.9800 . ?
C27 H27C 0.9800 . ?
C27 C28 1.515(3) . ?
C28 C29 1.457(3) . ?
C29 C30 1.533(3) . ?
C29 C38 1.374(3) . ?
C30 H30A 0.9900 . ?
C30 H30B 0.9900 . ?
C30 C31 1.510(4) . ?
C31 H31A 0.9900 . ?
C31 H31B 0.9900 . ?
C31 C32 1.478(4) . ?
C32 C33 1.391(4) . ?
C32 C37 1.417(4) . ?
C33 H33 0.9500 . ?
C33 C34 1.355(5) . ?
C34 H34 0.9500 . ?
C34 C35 1.388(5) . ?
C35 H35 0.9500 . ?
C35 C36 1.393(3) . ?
C36 H36 0.9500 . ?
C36 C37 1.383(4) . ?
C37 C38 1.481(3) . ?
C39 H39 0.9500 . ?
C40 H40A 0.9800 . ?
C40 H40B 0.9800 . ?
C40 H40C 0.9800 . ?
C41 H41A 0.9800 . ?
C41 H41B 0.9800 . ?
C41 H41C 0.9800 . ?
Zn3 Zn4 3.1359(3) . ?
Zn3 O5 1.9448(14) . ?
Zn3 O6 2.1655(13) . ?
Zn3 O7 1.9861(13) . ?
Zn3 O8 2.0856(13) 2_757 ?
Zn3 N3 2.0362(16) . ?
Zn4 O6 2.3245(13) 2_757 ?
Zn4 O6 2.0107(12) . ?
Zn4 O7 2.0585(13) . ?
Zn4 O8 2.0145(13) . ?
Zn4 O9 2.1407(15) . ?
Zn4 N4 2.0378(15) . ?
O5 C60 1.298(2) . ?
O6 C45 1.346(2) . ?
O7 C64 1.339(2) . ?
O8 C79 1.330(2) . ?
O9 C81 1.203(3) . ?
N3 C46 1.417(2) . ?
N3 C50 1.323(2) . ?
N4 C65 1.414(2) . ?
N4 C69 1.311(2) . ?
N5 C81 1.327(3) . ?
N5 C82 1.444(4) . ?
N5 C83 1.427(4) . ?
C42 H42A 0.9800 . ?
C42 H42B 0.9800 . ?
C42 H42C 0.9800 . ?
C42 C43 1.505(3) . ?
C43 C44 1.387(3) . ?
C43 C48 1.397(3) . ?
C44 H44 0.9500 . ?
C44 C45 1.388(3) . ?
C45 C46 1.412(3) . ?
C46 C47 1.396(3) . ?
C47 H47 0.9500 . ?
C47 C48 1.383(3) . ?
C48 H48 0.9500 . ?
C49 H49A 0.9800 . ?
C49 H49B 0.9800 . ?
C49 H49C 0.9800 . ?
C49 C50 1.522(3) . ?
C50 C51 1.438(3) . ?
C51 C52 1.535(3) . ?
C51 C60 1.392(3) . ?
C52 H52A 0.9900 . ?
C52 H52B 0.9900 . ?
C52 C53 1.509(3) . ?
C53 H53A 0.9900 . ?
C53 H53B 0.9900 . ?
C53 C54 1.494(3) . ?
C54 C55 1.394(3) . ?
C54 C59 1.403(3) . ?
C55 H55 0.9500 . ?
C55 C56 1.366(4) . ?
C56 H56 0.9500 . ?
C56 C57 1.392(4) . ?
C57 H57 0.9500 . ?
C57 C58 1.384(3) . ?
C58 H58 0.9500 . ?
C58 C59 1.393(3) . ?
C59 C60 1.496(3) . ?
C61 H61A 0.9800 . ?
C61 H61B 0.9800 . ?
C61 H61C 0.9800 . ?
C61 C62 1.509(3) . ?
C62 C63 1.393(3) . ?
C62 C67 1.399(3) . ?
C63 H63 0.9500 . ?
C63 C64 1.390(3) . ?
C64 C65 1.425(3) . ?
C65 C66 1.399(3) . ?
C66 H66 0.9500 . ?
C66 C67 1.382(3) . ?
C67 H67 0.9500 . ?
C68 H68A 0.9800 . ?
C68 H68B 0.9800 . ?
C68 H68C 0.9800 . ?
C68 C69 1.515(3) . ?
C69 C70 1.459(3) . ?
C70 C71 1.532(3) . ?
C70 C79 1.380(3) . ?
C71 H71A 0.9900 . ?
C71 H71B 0.9900 . ?
C71 C72 1.514(3) . ?
C72 H72A 0.9900 . ?
C72 H72B 0.9900 . ?
C72 C73 1.487(4) . ?
C73 C74 1.397(3) . ?
C73 C78 1.405(3) . ?
C74 H74 0.9500 . ?
C74 C75 1.375(5) . ?
C75 H75 0.9500 . ?
C75 C76 1.382(4) . ?
C76 H76 0.9500 . ?
C76 C77 1.382(3) . ?
C77 H77 0.9500 . ?
C77 C78 1.394(3) . ?
C78 C79 1.486(3) . ?
C81 H81 0.9500 . ?
C82 H82A 0.9800 . ?
C82 H82B 0.9800 . ?
C82 H82C 0.9800 . ?
C83 H83A 0.9800 . ?
C83 H83B 0.9800 . ?
C83 H83C 0.9800 . ?
Cl1 C80 1.734(8) . ?
Cl2 C80 1.700(10) . ?
C80 H80A 0.9900 . ?
C80 H80B 0.9900 . ?
Cl1A C80A 1.701(14) . ?
Cl2A C80A 1.700(14) . ?
C80A H80C 0.9900 . ?
C80A H80D 0.9900 . ?

loop_
_geom_torsion_atom_site_label_1
_geom_torsion_atom_site_label_2
_geom_torsion_atom_site_label_3
_geom_torsion_atom_site_label_4
_geom_torsion
_geom_torsion_site_symmetry_1
_geom_torsion_site_symmetry_2
_geom_torsion_site_symmetry_3
_geom_torsion_site_symmetry_4
_geom_torsion_publ_flag
Zn1 O1 C4 C3 -169.03(15) . . . . ?
Zn1 O1 C4 C5 10.0(2) . . . . ?
Zn1 O2 C19 C10 3.8(3) . . . . ?
Zn1 O2 C19 C18 -176.48(14) . . . . ?
Zn1 O3 C23 C22 29.0(3) . . . . ?
Zn1 O3 C23 C24 -149.11(15) . . . . ?
Zn1 O4 C38 C29 103.2(2) 2_666 . . . ?
Zn1 O4 C38 C37 -82.37(19) 2_666 . . . ?
Zn1 N1 C5 C4 -4.3(2) . . . . ?
Zn1 N1 C5 C6 166.4(2) . . . . ?
Zn1 N1 C9 C8 143.18(18) . . . . ?
Zn1 N1 C9 C10 -34.5(3) . . . . ?
Zn2 O1 C4 C3 84.3(2) 2_666 . . . ?
Zn2 O1 C4 C3 -55.8(2) . . . . ?
Zn2 O1 C4 C5 123.24(16) . . . . ?
Zn2 O1 C4 C5 -96.65(19) 2_666 . . . ?
Zn2 O3 C23 C22 162.77(16) . . . . ?
Zn2 O3 C23 C24 -15.3(2) . . . . ?
Zn2 O4 C38 C29 -25.1(3) . . . . ?
Zn2 O4 C38 C37 149.38(14) . . . . ?
Zn2 O10 C39 N6 -150.0(2) . . . . ?
Zn2 N2 C24 C23 8.9(2) . . . . ?
Zn2 N2 C24 C25 -159.87(18) . . . . ?
Zn2 N2 C28 C27 -146.27(18) . . . . ?
Zn2 N2 C28 C29 29.8(3) . . . . ?
O1 C4 C5 N1 -4.3(3) . . . . ?
O1 C4 C5 C6 -175.81(19) . . . . ?
O3 C23 C24 N2 4.3(3) . . . . ?
O3 C23 C24 C25 173.83(19) . . . . ?
N1 C5 C6 C7 -173.6(2) . . . . ?
N1 C9 C10 C11 -165.6(2) . . . . ?
N1 C9 C10 C19 14.9(4) . . . . ?
N2 C24 C25 C26 172.4(2) . . . . ?
N2 C28 C29 C30 174.6(2) . . . . ?
N2 C28 C29 C38 -8.6(3) . . . . ?
C1 C2 C3 C4 -179.9(2) . . . . ?
C1 C2 C7 C6 -179.7(3) . . . . ?
C2 C3 C4 O1 177.47(19) . . . . ?
C2 C3 C4 C5 -1.6(3) . . . . ?
C3 C2 C7 C6 0.9(4) . . . . ?
C3 C4 C5 N1 174.75(18) . . . . ?
C3 C4 C5 C6 3.2(3) . . . . ?
C4 C5 C6 C7 -2.9(4) . . . . ?
C5 N1 C9 C8 -13.9(3) . . . . ?
C5 N1 C9 C10 168.4(2) . . . . ?
C5 C6 C7 C2 0.9(4) . . . . ?
C7 C2 C3 C4 -0.6(3) . . . . ?
C8 C9 C10 C11 16.6(3) . . . . ?
C8 C9 C10 C19 -162.9(2) . . . . ?
C9 N1 C5 C4 154.2(2) . . . . ?
C9 N1 C5 C6 -35.1(3) . . . . ?
C9 C10 C11 C12 139.8(2) . . . . ?
C9 C10 C19 O2 3.2(4) . . . . ?
C9 C10 C19 C18 -176.5(2) . . . . ?
C10 C11 C12 C13 54.3(3) . . . . ?
C11 C10 C19 O2 -176.3(2) . . . . ?
C11 C10 C19 C18 4.0(3) . . . . ?
C11 C12 C13 C14 149.5(3) . . . . ?
C11 C12 C13 C18 -32.8(3) . . . . ?
C12 C13 C14 C15 178.7(3) . . . . ?
C12 C13 C18 C17 -179.7(2) . . . . ?
C12 C13 C18 C19 -3.9(3) . . . . ?
C13 C14 C15 C16 0.6(5) . . . . ?
C13 C18 C19 O2 -160.0(2) . . . . ?
C13 C18 C19 C10 19.7(3) . . . . ?
C14 C13 C18 C17 -2.0(4) . . . . ?
C14 C13 C18 C19 173.8(2) . . . . ?
C14 C15 C16 C17 -1.3(5) . . . . ?
C15 C16 C17 C18 0.5(5) . . . . ?
C16 C17 C18 C13 1.2(4) . . . . ?
C16 C17 C18 C19 -174.6(3) . . . . ?
C17 C18 C19 O2 15.7(3) . . . . ?
C17 C18 C19 C10 -164.5(2) . . . . ?
C18 C13 C14 C15 1.1(5) . . . . ?
C19 C10 C11 C12 -40.7(3) . . . . ?
C20 C21 C22 C23 179.5(2) . . . . ?
C20 C21 C26 C25 -179.9(2) . . . . ?
C21 C22 C23 O3 -176.0(2) . . . . ?
C21 C22 C23 C24 2.0(3) . . . . ?
C22 C21 C26 C25 -1.2(4) . . . . ?
C22 C23 C24 N2 -173.87(18) . . . . ?
C22 C23 C24 C25 -4.3(3) . . . . ?
C23 C24 C25 C26 4.0(3) . . . . ?
C24 N2 C28 C27 12.0(3) . . . . ?
C24 N2 C28 C29 -172.0(2) . . . . ?
C24 C25 C26 C21 -1.2(4) . . . . ?
C26 C21 C22 C23 0.7(3) . . . . ?
C27 C28 C29 C30 -9.2(3) . . . . ?
C27 C28 C29 C38 167.6(2) . . . . ?
C28 N2 C24 C23 -151.5(2) . . . . ?
C28 N2 C24 C25 39.7(3) . . . . ?
C28 C29 C30 C31 -155.0(2) . . . . ?
C28 C29 C38 O4 5.9(4) . . . . ?
C28 C29 C38 C37 -168.3(2) . . . . ?
C29 C30 C31 C32 -51.9(3) . . . . ?
C30 C29 C38 O4 -177.4(2) . . . . ?
C30 C29 C38 C37 8.4(3) . . . . ?
C30 C31 C32 C33 -139.0(3) . . . . ?
C30 C31 C32 C37 42.0(3) . . . . ?
C31 C32 C33 C34 -176.7(3) . . . . ?
C31 C32 C37 C36 175.7(2) . . . . ?
C31 C32 C37 C38 -6.7(3) . . . . ?
C32 C33 C34 C35 0.0(5) . . . . ?
C32 C37 C38 O4 164.82(19) . . . . ?
C32 C37 C38 C29 -20.3(3) . . . . ?
C33 C32 C37 C36 -3.4(3) . . . . ?
C33 C32 C37 C38 174.2(2) . . . . ?
C33 C34 C35 C36 -1.2(5) . . . . ?
C34 C35 C36 C37 0.0(4) . . . . ?
C35 C36 C37 C32 2.3(4) . . . . ?
C35 C36 C37 C38 -175.3(2) . . . . ?
C36 C37 C38 O4 -17.5(3) . . . . ?
C36 C37 C38 C29 157.3(2) . . . . ?
C37 C32 C33 C34 2.2(4) . . . . ?
C38 C29 C30 C31 27.9(3) . . . . ?
C40 N6 C39 O10 3.6(5) . . . . ?
C41 N6 C39 O10 -175.8(3) . . . . ?
Zn3 O5 C60 C51 -12.6(3) . . . . ?
Zn3 O5 C60 C59 166.17(12) . . . . ?
Zn3 O6 C45 C44 163.06(14) . . . . ?
Zn3 O6 C45 C46 -15.85(19) . . . . ?
Zn3 O7 C64 C63 -30.7(3) . . . . ?
Zn3 O7 C64 C65 147.91(14) . . . . ?
Zn3 O8 C79 C70 -106.30(19) 2_757 . . . ?
Zn3 O8 C79 C78 79.09(18) 2_757 . . . ?
Zn3 N3 C46 C45 7.1(2) . . . . ?
Zn3 N3 C46 C47 -163.38(16) . . . . ?
Zn3 N3 C50 C49 -141.66(15) . . . . ?
Zn3 N3 C50 C51 34.8(2) . . . . ?
Zn4 O6 C45 C44 -91.55(18) 2_757 . . . ?
Zn4 O6 C45 C44 49.2(2) . . . . ?
Zn4 O6 C45 C46 89.53(18) 2_757 . . . ?
Zn4 O6 C45 C46 -129.74(14) . . . . ?
Zn4 O7 C64 C63 -160.83(15) . . . . ?
Zn4 O7 C64 C65 17.81(19) . . . . ?
Zn4 O8 C79 C70 26.3(2) . . . . ?
Zn4 O8 C79 C78 -148.26(13) . . . . ?
Zn4 O9 C81 N5 153.6(2) . . . . ?
Zn4 N4 C65 C64 -12.4(2) . . . . ?
Zn4 N4 C65 C66 156.05(16) . . . . ?
Zn4 N4 C69 C68 145.93(16) . . . . ?
Zn4 N4 C69 C70 -30.3(2) . . . . ?
O6 C45 C46 N3 6.7(2) . . . . ?
O6 C45 C46 C47 177.91(17) . . . . ?
O7 C64 C65 N4 -3.8(2) . . . . ?
O7 C64 C65 C66 -173.11(17) . . . . ?
N3 C46 C47 C48 171.57(19) . . . . ?
N3 C50 C51 C52 161.64(18) . . . . ?
N3 C50 C51 C60 -11.1(3) . . . . ?
N4 C65 C66 C67 -171.80(19) . . . . ?
N4 C69 C70 C71 179.14(19) . . . . ?
N4 C69 C70 C79 2.5(3) . . . . ?
C42 C43 C44 C45 178.82(19) . . . . ?
C42 C43 C48 C47 -178.7(2) . . . . ?
C43 C44 C45 O6 -178.19(17) . . . . ?
C43 C44 C45 C46 0.7(3) . . . . ?
C44 C43 C48 C47 0.6(3) . . . . ?
C44 C45 C46 N3 -172.20(16) . . . . ?
C44 C45 C46 C47 -1.0(3) . . . . ?
C45 C46 C47 C48 1.2(3) . . . . ?
C46 N3 C50 C49 14.8(3) . . . . ?
C46 N3 C50 C51 -168.75(17) . . . . ?
C46 C47 C48 C43 -1.0(3) . . . . ?
C48 C43 C44 C45 -0.5(3) . . . . ?
C49 C50 C51 C52 -21.8(3) . . . . ?
C49 C50 C51 C60 165.38(19) . . . . ?
C50 N3 C46 C45 -150.72(18) . . . . ?
C50 N3 C46 C47 38.8(3) . . . . ?
C50 C51 C52 C53 151.17(19) . . . . ?
C50 C51 C60 O5 -2.3(3) . . . . ?
C50 C51 C60 C59 178.95(18) . . . . ?
C51 C52 C53 C54 47.5(3) . . . . ?
C52 C51 C60 O5 -175.21(19) . . . . ?
C52 C51 C60 C59 6.1(3) . . . . ?
C52 C53 C54 C55 152.4(2) . . . . ?
C52 C53 C54 C59 -31.9(3) . . . . ?
C53 C54 C55 C56 176.4(3) . . . . ?
C53 C54 C59 C58 -174.5(2) . . . . ?
C53 C54 C59 C60 3.3(3) . . . . ?
C54 C55 C56 C57 -2.0(4) . . . . ?
C54 C59 C60 O5 -168.22(19) . . . . ?
C54 C59 C60 C51 10.6(3) . . . . ?
C55 C54 C59 C58 1.3(3) . . . . ?
C55 C54 C59 C60 179.1(2) . . . . ?
C55 C56 C57 C58 1.1(4) . . . . ?
C56 C57 C58 C59 0.9(4) . . . . ?
C57 C58 C59 C54 -2.2(4) . . . . ?
C57 C58 C59 C60 -180.0(2) . . . . ?
C58 C59 C60 O5 9.6(3) . . . . ?
C58 C59 C60 C51 -171.6(2) . . . . ?
C59 C54 C55 C56 0.7(4) . . . . ?
C60 C51 C52 C53 -35.5(3) . . . . ?
C61 C62 C63 C64 -178.6(2) . . . . ?
C61 C62 C67 C66 -179.3(2) . . . . ?
C62 C63 C64 O7 174.99(18) . . . . ?
C62 C63 C64 C65 -3.6(3) . . . . ?
C63 C62 C67 C66 2.5(3) . . . . ?
C63 C64 C65 N4 174.88(17) . . . . ?
C63 C64 C65 C66 5.6(3) . . . . ?
C64 C65 C66 C67 -3.6(3) . . . . ?
C65 N4 C69 C68 -11.6(3) . . . . ?
C65 N4 C69 C70 172.10(18) . . . . ?
C65 C66 C67 C62 -0.4(3) . . . . ?
C67 C62 C63 C64 -0.4(3) . . . . ?
C68 C69 C70 C71 2.8(3) . . . . ?
C68 C69 C70 C79 -173.9(2) . . . . ?
C69 N4 C65 C64 147.11(19) . . . . ?
C69 N4 C65 C66 -44.5(3) . . . . ?
C69 C70 C71 C72 149.2(2) . . . . ?
C69 C70 C79 O8 -0.2(3) . . . . ?
C69 C70 C79 C78 174.05(18) . . . . ?
C70 C71 C72 C73 53.2(3) . . . . ?
C71 C70 C79 O8 -176.93(18) . . . . ?
C71 C70 C79 C78 -2.7(3) . . . . ?
C71 C72 C73 C74 144.2(3) . . . . ?
C71 C72 C73 C78 -37.3(3) . . . . ?
C72 C73 C74 C75 179.8(3) . . . . ?
C72 C73 C78 C77 -178.8(2) . . . . ?
C72 C73 C78 C79 1.5(3) . . . . ?
C73 C74 C75 C76 -0.7(5) . . . . ?
C73 C78 C79 O8 -164.88(18) . . . . ?
C73 C78 C79 C70 20.2(3) . . . . ?
C74 C73 C78 C77 -0.3(3) . . . . ?
C74 C73 C78 C79 -179.9(2) . . . . ?
C74 C75 C76 C77 -1.1(5) . . . . ?
C75 C76 C77 C78 2.1(5) . . . . ?
C76 C77 C78 C73 -1.4(4) . . . . ?
C76 C77 C78 C79 178.2(2) . . . . ?
C77 C78 C79 O8 15.5(3) . . . . ?
C77 C78 C79 C70 -159.4(2) . . . . ?
C78 C73 C74 C75 1.4(4) . . . . ?
C79 C70 C71 C72 -33.7(3) . . . . ?
C82 N5 C81 O9 177.1(3) . . . . ?
C83 N5 C81 O9 -0.3(4) . . . . ?
